data_7024824
loop_
_publ_author_name
'Berthon-Gelloz, Guillaume'
'Siegler, Maxime A.'
'Spek, Anthony L.'
'Tinant, Bernard'
'Reek, Joost N. H.'
'Mark\'o, Istv\'an E'

_publ_section_title
;
 IPr* an easily accessible highly hindered N-heterocyclic carbene.
;
_journal_issue 6
_journal_name_full 'Dalton transactions (Cambridge, England : 2003)'
_journal_page_first 1444
_journal_page_last 1446
_journal_paper_doi 10.1039/b921894g
_journal_volume 39
_journal_year 2010
_chemical_formula_moiety 'C75 H63 N2 O3 Rh, C2.5 H6, 2(C H2 CL2)'
_chemical_formula_sum 'C79.5 H73 Cl4 N2 O3 Rh'
_chemical_formula_weight 1349.11
_chemical_name_systematic
;
?
;
_space_group_IT_number 2
_symmetry_cell_setting triclinic
_symmetry_space_group_name_Hall '-P 1'
_symmetry_space_group_name_H-M 'P -1'
_atom_sites_solution_hydrogens difmap
_atom_sites_solution_primary heavy
_atom_sites_solution_secondary difmap
_audit_creation_method SHELXL-97
_cell_angle_alpha 86.866(1)
_cell_angle_beta 87.613(1)
_cell_angle_gamma 62.432(1)
_cell_formula_units_Z 2
_cell_length_a 14.1205(2)
_cell_length_b 15.1256(3)
_cell_length_c 19.1389(5)
_cell_measurement_reflns_used 41354
_cell_measurement_temperature 150(2)
_cell_measurement_theta_max 27.50
_cell_measurement_theta_min 1.63
_cell_volume 3617.56(13)
_computing_cell_refinement 'PEAKREF (Schreurs, 2005)'
_computing_data_collection 'COLLECT (Nonius, 1999)'
_computing_data_reduction 'EVALCCD (Duisenberg et al., 2003)'
_computing_molecular_graphics 'PLATON (Spek, 2003)'
_computing_publication_material 'PLATON (Spek, 2003)'
_computing_structure_refinement 'SHELXL-97 (Sheldrick, 1997)'
_computing_structure_solution 'DIRDIF99 (Beurskens et al., 1999)'
_diffrn_ambient_temperature 150(2)
_diffrn_measured_fraction_theta_full 1.000
_diffrn_measured_fraction_theta_max 1.000
_diffrn_measurement_device_type 'Nonius KappaCCD diffractometer'
_diffrn_measurement_method '\f and \w scans'
_diffrn_radiation_monochromator graphite
_diffrn_radiation_source 'rotating anode'
_diffrn_radiation_type MoK\a
_diffrn_radiation_wavelength 0.71073
_diffrn_reflns_av_R_equivalents 0.0363
_diffrn_reflns_av_sigmaI/netI 0.0308
_diffrn_reflns_limit_h_max 18
_diffrn_reflns_limit_h_min -18
_diffrn_reflns_limit_k_max 19
_diffrn_reflns_limit_k_min -19
_diffrn_reflns_limit_l_max 24
_diffrn_reflns_limit_l_min -24
_diffrn_reflns_number 100616
_diffrn_reflns_theta_full 27.50
_diffrn_reflns_theta_max 27.50
_diffrn_reflns_theta_min 1.82
_exptl_absorpt_coefficient_mu 0.431
_exptl_absorpt_correction_T_max 0.960
_exptl_absorpt_correction_T_min 0.761
_exptl_absorpt_correction_type multi-scan
_exptl_absorpt_process_details '(SADABS; Sheldrick, 2006/1)'
_exptl_crystal_colour yellow
_exptl_crystal_density_diffrn 1.239
_exptl_crystal_density_method 'not measured'
_exptl_crystal_description rod
_exptl_crystal_F_000 1402
_exptl_crystal_size_max 0.56
_exptl_crystal_size_mid 0.12
_exptl_crystal_size_min 0.09
_platon_squeeze_details
;
;
_refine_diff_density_max 0.924
_refine_diff_density_min -1.126
_refine_diff_density_rms 0.065
_refine_ls_extinction_method none
_refine_ls_goodness_of_fit_ref 1.031
_refine_ls_hydrogen_treatment constr
_refine_ls_matrix_type full
_refine_ls_number_parameters 853
_refine_ls_number_reflns 16626
_refine_ls_number_restraints 30
_refine_ls_restrained_S_all 1.038
_refine_ls_R_factor_all 0.0550
_refine_ls_R_factor_gt 0.0416
_refine_ls_shift/su_max 0.001
_refine_ls_shift/su_mean 0.000
_refine_ls_structure_factor_coef Fsqd
_refine_ls_weighting_details 'calc w=1/[\s^2^(Fo^2^)+(0.0529P)^2^+2.6552P] where P=(Fo^2^+2Fc^2^)/3'
_refine_ls_weighting_scheme calc
_refine_ls_wR_factor_gt 0.1005
_refine_ls_wR_factor_ref 0.1062
_reflns_number_gt 13803
_reflns_number_total 16626
_reflns_threshold_expression I>2\s(I)
_cod_data_source_file b921894g.txt
_cod_data_source_block 11
_cod_original_formula_sum 'C79.50 H73 Cl4 N2 O3 Rh'
_cod_database_code 7024824

loop_
_symmetry_equiv_pos_as_xyz
'x, y, z'
'-x, -y, -z'

loop_
_atom_site_label
_atom_site_type_symbol
_atom_site_fract_x
_atom_site_fract_y
_atom_site_fract_z
_atom_site_U_iso_or_equiv
_atom_site_adp_type
_atom_site_occupancy
_atom_site_symmetry_multiplicity
_atom_site_calc_flag
_atom_site_refinement_flags
_atom_site_disorder_assembly
_atom_site_disorder_group
Rh1 Rh 0.681716(13) 0.137329(12) 0.208530(8) 0.02127(5) Uani 1 1 d . . .
C1 C 0.71945(15) 0.24040(14) 0.23906(10) 0.0185(4) Uani 1 1 d . . .
C2 C 0.79604(16) 0.34304(15) 0.24524(11) 0.0241(4) Uani 1 1 d . . .
H2 H 0.8420 0.3723 0.2350 0.029 Uiso 1 1 calc R . .
C3 C 0.71826(16) 0.37108(15) 0.29404(11) 0.0238(4) Uani 1 1 d . . .
H3 H 0.6991 0.4233 0.3256 0.029 Uiso 1 1 calc R . .
C4 C 0.58905(16) 0.30841(15) 0.33679(10) 0.0221(4) Uani 1 1 d . . .
C5 C 0.48372(16) 0.38386(16) 0.33019(10) 0.0232(4) Uani 1 1 d . . .
C6 C 0.40630(17) 0.37632(17) 0.37374(11) 0.0279(5) Uani 1 1 d . . .
H6 H 0.3341 0.4261 0.3698 0.034 Uiso 1 1 calc R . .
C7 C 0.43142(18) 0.29802(19) 0.42296(11) 0.0303(5) Uani 1 1 d . . .
C8 C 0.53707(18) 0.22803(18) 0.43029(11) 0.0286(5) Uani 1 1 d . . .
H8 H 0.5550 0.1758 0.4651 0.034 Uiso 1 1 calc R . .
C9 C 0.61817(16) 0.23163(16) 0.38829(10) 0.0242(4) Uani 1 1 d . . .
C10 C 0.73536(17) 0.15900(17) 0.40058(11) 0.0269(4) Uani 1 1 d . . .
H10 H 0.7720 0.1494 0.3537 0.032 Uiso 1 1 calc R . .
C11 C 0.45612(17) 0.47310(16) 0.27912(11) 0.0265(4) Uani 1 1 d . . .
H11 H 0.5037 0.4474 0.2370 0.032 Uiso 1 1 calc R . .
C12 C 0.3450(2) 0.2907(2) 0.46757(14) 0.0449(7) Uani 1 1 d . . .
H12A H 0.3769 0.2322 0.4998 0.067 Uiso 1 1 calc R . .
H12B H 0.2943 0.2840 0.4376 0.067 Uiso 1 1 calc R . .
H12C H 0.3074 0.3511 0.4944 0.067 Uiso 1 1 calc R . .
C13 C 0.87866(15) 0.20708(14) 0.16128(10) 0.0191(4) Uani 1 1 d . . .
C14 C 0.98359(16) 0.15249(14) 0.18349(10) 0.0203(4) Uani 1 1 d . . .
C15 C 1.06089(15) 0.09796(15) 0.13410(11) 0.0221(4) Uani 1 1 d . . .
H15 H 1.1328 0.0597 0.1484 0.027 Uiso 1 1 calc R . .
C16 C 1.03669(16) 0.09755(15) 0.06505(11) 0.0220(4) Uani 1 1 d . . .
C17 C 0.93130(16) 0.15475(15) 0.04466(11) 0.0221(4) Uani 1 1 d . . .
H17 H 0.9140 0.1558 -0.0029 0.026 Uiso 1 1 calc R . .
C18 C 0.85062(15) 0.21040(14) 0.09173(10) 0.0193(4) Uani 1 1 d . . .
C19 C 0.73542(15) 0.27466(15) 0.06959(10) 0.0222(4) Uani 1 1 d . . .
H19 H 0.6902 0.2614 0.1060 0.027 Uiso 1 1 calc R . .
C20 C 1.01596(16) 0.15350(15) 0.25852(11) 0.0229(4) Uani 1 1 d . . .
H20 H 0.9498 0.1756 0.2884 0.028 Uiso 1 1 calc R . .
C21 C 1.12274(17) 0.03741(17) 0.01317(12) 0.0305(5) Uani 1 1 d . . .
H21A H 1.1624 0.0740 -0.0022 0.046 Uiso 1 1 calc R . .
H21B H 1.0901 0.0260 -0.0273 0.046 Uiso 1 1 calc R . .
H21C H 1.1718 -0.0269 0.0353 0.046 Uiso 1 1 calc R . .
C22 C 0.6496(3) -0.1127(3) 0.1304(2) 0.0743(11) Uani 1 1 d . . .
H22A H 0.6230 -0.0865 0.0834 0.111 Uiso 1 1 calc R . .
H22B H 0.5898 -0.1058 0.1615 0.111 Uiso 1 1 calc R . .
H22C H 0.7018 -0.1834 0.1284 0.111 Uiso 1 1 calc R . .
C23 C 0.7025(2) -0.0546(2) 0.15827(15) 0.0421(6) Uani 1 1 d . . .
C24 C 0.8129(2) -0.09946(18) 0.16205(14) 0.0395(6) Uani 1 1 d . . .
H24 H 0.8504 -0.1679 0.1510 0.047 Uiso 1 1 calc R . .
C25 C 0.87439(19) -0.05465(16) 0.18028(12) 0.0300(5) Uani 1 1 d . . .
C26 C 0.9938(2) -0.11298(18) 0.17346(14) 0.0400(6) Uani 1 1 d . . .
H26A H 1.0227 -0.0696 0.1528 0.060 Uiso 1 1 calc R . .
H26B H 1.0125 -0.1693 0.1433 0.060 Uiso 1 1 calc R . .
H26C H 1.0242 -0.1381 0.2198 0.060 Uiso 1 1 calc R . .
C27 C 0.54172(18) 0.22340(17) 0.21363(12) 0.0292(5) Uani 1 1 d . . .
C28 C 0.78864(19) 0.2029(2) 0.44588(11) 0.0336(5) Uani 1 1 d . . .
C29 C 0.7362(2) 0.2984(2) 0.47063(13) 0.0408(6) Uani 1 1 d . . .
H29 H 0.6623 0.3387 0.4620 0.049 Uiso 1 1 calc R . .
C30 C 0.7916(3) 0.3355(3) 0.50815(15) 0.0548(8) Uani 1 1 d . . .
H30 H 0.7554 0.4014 0.5244 0.066 Uiso 1 1 calc R . .
C31 C 0.8980(3) 0.2776(3) 0.52180(15) 0.0609(10) Uani 1 1 d . . .
H31 H 0.9354 0.3034 0.5472 0.073 Uiso 1 1 calc R . .
C32 C 0.9501(3) 0.1821(3) 0.49845(15) 0.0577(9) Uani 1 1 d . . .
H32 H 1.0235 0.1414 0.5084 0.069 Uiso 1 1 calc R . .
C33 C 0.8965(2) 0.1451(2) 0.46085(14) 0.0443(6) Uani 1 1 d . . .
H33 H 0.9336 0.0791 0.4447 0.053 Uiso 1 1 calc R . .
C34 C 0.75312(17) 0.05581(18) 0.42775(12) 0.0309(5) Uani 1 1 d . . .
C35 C 0.7786(2) -0.01872(19) 0.38096(14) 0.0381(6) Uani 1 1 d . . .
H35 H 0.7861 -0.0053 0.3325 0.046 Uiso 1 1 calc R . .
C36 C 0.7935(2) -0.1128(2) 0.40370(17) 0.0508(7) Uani 1 1 d . . .
H36 H 0.8112 -0.1633 0.3709 0.061 Uiso 1 1 calc R . .
C37 C 0.7827(2) -0.1332(2) 0.47328(19) 0.0555(8) Uani 1 1 d . . .
H37 H 0.7920 -0.1974 0.4887 0.067 Uiso 1 1 calc R . .
C38 C 0.7583(2) -0.0605(3) 0.52066(17) 0.0552(8) Uani 1 1 d . . .
H38 H 0.7511 -0.0749 0.5690 0.066 Uiso 1 1 calc R . .
C39 C 0.7440(2) 0.0341(2) 0.49874(14) 0.0426(6) Uani 1 1 d . . .
H39 H 0.7281 0.0836 0.5320 0.051 Uiso 1 1 calc R . .
C40 C 0.34151(18) 0.52108(16) 0.25350(12) 0.0293(5) Uani 1 1 d . . .
C41 C 0.25662(19) 0.58993(18) 0.29254(14) 0.0359(5) Uani 1 1 d . . .
H41 H 0.2701 0.6099 0.3357 0.043 Uiso 1 1 calc R . .
C42 C 0.1527(2) 0.6298(2) 0.26941(16) 0.0449(6) Uani 1 1 d . . .
H42 H 0.0954 0.6757 0.2972 0.054 Uiso 1 1 calc R . .
C43 C 0.1323(2) 0.6032(2) 0.20633(17) 0.0509(8) Uani 1 1 d . . .
H43 H 0.0610 0.6303 0.1905 0.061 Uiso 1 1 calc R . .
C44 C 0.2153(2) 0.5373(2) 0.16644(15) 0.0466(7) Uani 1 1 d . . .
H44 H 0.2014 0.5193 0.1227 0.056 Uiso 1 1 calc R . .
C45 C 0.3194(2) 0.49672(18) 0.18947(13) 0.0367(5) Uani 1 1 d . . .
H45 H 0.3763 0.4517 0.1610 0.044 Uiso 1 1 calc R . .
C46 C 0.48208(17) 0.55017(16) 0.30949(12) 0.0282(5) Uani 1 1 d . . .
C47 C 0.5061(2) 0.61234(19) 0.26449(14) 0.0376(5) Uani 1 1 d . . .
H47 H 0.5046 0.6072 0.2153 0.045 Uiso 1 1 calc R . .
C48 C 0.5321(2) 0.6818(2) 0.29033(17) 0.0499(7) Uani 1 1 d . . .
H48 H 0.5490 0.7234 0.2588 0.060 Uiso 1 1 calc R . .
C49 C 0.5336(2) 0.6910(2) 0.36125(17) 0.0527(8) Uani 1 1 d . . .
H49 H 0.5514 0.7389 0.3788 0.063 Uiso 1 1 calc R . .
C50 C 0.5092(2) 0.6306(2) 0.40643(16) 0.0477(7) Uani 1 1 d . . .
H50 H 0.5102 0.6368 0.4555 0.057 Uiso 1 1 calc R . .
C51 C 0.48314(19) 0.56067(19) 0.38111(13) 0.0361(5) Uani 1 1 d . . .
H51 H 0.4659 0.5196 0.4129 0.043 Uiso 1 1 calc R . .
C52 C 0.70151(17) 0.38590(16) 0.07102(11) 0.0261(4) Uani 1 1 d . . .
C53 C 0.7724(2) 0.42483(18) 0.06986(15) 0.0428(6) Uani 1 1 d . . .
H53 H 0.8470 0.3813 0.0675 0.051 Uiso 1 1 calc R . .
C54 C 0.7362(2) 0.5272(2) 0.07210(18) 0.0544(8) Uani 1 1 d . . .
H54 H 0.7863 0.5528 0.0722 0.065 Uiso 1 1 calc R . .
C55 C 0.6289(2) 0.59154(19) 0.07416(15) 0.0484(7) Uani 1 1 d . . .
H55 H 0.6044 0.6615 0.0753 0.058 Uiso 1 1 calc R . .
C56 C 0.5573(2) 0.55360(19) 0.07459(14) 0.0454(7) Uani 1 1 d . . .
H56 H 0.4828 0.5977 0.0757 0.054 Uiso 1 1 calc R . .
C57 C 0.59266(18) 0.45221(18) 0.07344(13) 0.0359(5) Uani 1 1 d . . .
H57 H 0.5422 0.4271 0.0743 0.043 Uiso 1 1 calc R . .
C58 C 0.70811(16) 0.24776(15) 0.00037(11) 0.0251(4) Uani 1 1 d . . .
C59 C 0.74181(18) 0.27249(18) -0.06386(12) 0.0317(5) Uani 1 1 d . . .
H59 H 0.7822 0.3083 -0.0651 0.038 Uiso 1 1 calc R . .
C60 C 0.7172(2) 0.2455(2) -0.12570(13) 0.0414(6) Uani 1 1 d . . .
H60 H 0.7420 0.2614 -0.1691 0.050 Uiso 1 1 calc R . .
C61 C 0.6567(2) 0.1955(2) -0.12454(14) 0.0458(7) Uani 1 1 d . . .
H61 H 0.6403 0.1764 -0.1671 0.055 Uiso 1 1 calc R . .
C62 C 0.6197(2) 0.17298(18) -0.06138(14) 0.0402(6) Uani 1 1 d . . .
H62 H 0.5762 0.1402 -0.0606 0.048 Uiso 1 1 calc R . .
C63 C 0.64626(17) 0.19851(16) 0.00081(13) 0.0307(5) Uani 1 1 d . . .
H63 H 0.6218 0.1820 0.0441 0.037 Uiso 1 1 calc R . .
C64 C 1.05887(16) 0.22839(16) 0.26689(12) 0.0258(4) Uani 1 1 d . . .
C65 C 1.0644(2) 0.25628(19) 0.33407(13) 0.0406(6) Uani 1 1 d . . .
H65 H 1.0392 0.2307 0.3729 0.049 Uiso 1 1 calc R . .
C66 C 1.1061(3) 0.3206(2) 0.34473(16) 0.0538(8) Uani 1 1 d . . .
H66 H 1.1098 0.3385 0.3910 0.065 Uiso 1 1 calc R . .
C67 C 1.1425(2) 0.3594(2) 0.28974(18) 0.0532(8) Uani 1 1 d . . .
H67 H 1.1716 0.4033 0.2977 0.064 Uiso 1 1 calc R . .
C68 C 1.1363(2) 0.3337(2) 0.22295(17) 0.0485(7) Uani 1 1 d . . .
H68 H 1.1605 0.3607 0.1843 0.058 Uiso 1 1 calc R . .
C69 C 1.0948(2) 0.26834(19) 0.21168(14) 0.0374(5) Uani 1 1 d . . .
H69 H 1.0912 0.2509 0.1653 0.045 Uiso 1 1 calc R . .
C70 C 1.09465(18) 0.04880(16) 0.28580(11) 0.0262(4) Uani 1 1 d . . .
C71 C 1.0554(2) -0.01453(19) 0.31323(12) 0.0359(5) Uani 1 1 d . . .
H71 H 0.9804 0.0080 0.3161 0.043 Uiso 1 1 calc R . .
C72 C 1.1252(3) -0.1112(2) 0.33660(14) 0.0495(7) Uani 1 1 d . . .
H72 H 1.0975 -0.1542 0.3553 0.059 Uiso 1 1 calc R . .
C73 C 1.2338(3) -0.1448(2) 0.33280(14) 0.0477(7) Uani 1 1 d . . .
H73 H 1.2811 -0.2110 0.3484 0.057 Uiso 1 1 calc R . .
C74 C 1.2734(2) -0.08219(19) 0.30634(14) 0.0443(6) Uani 1 1 d . . .
H74 H 1.3484 -0.1049 0.3041 0.053 Uiso 1 1 calc R . .
C75 C 1.20436(19) 0.01419(18) 0.28280(13) 0.0339(5) Uani 1 1 d . . .
H75 H 1.2326 0.0569 0.2644 0.041 Uiso 1 1 calc R . .
N1 N 0.79710(13) 0.26329(12) 0.21232(8) 0.0195(3) Uani 1 1 d . . .
N2 N 0.67094(13) 0.30909(12) 0.28964(9) 0.0207(3) Uani 1 1 d . . .
O1 O 0.63894(13) 0.03407(12) 0.17398(9) 0.0362(4) Uani 1 1 d . . .
O2 O 0.83904(12) 0.03359(11) 0.20215(8) 0.0269(3) Uani 1 1 d . . .
O3 O 0.45081(14) 0.27326(14) 0.21485(11) 0.0494(5) Uani 1 1 d . . .
C1SA C 0.5215(3) 1.0365(2) 0.33634(18) 0.0603(8) Uani 0.687(3) 1 d PDU A 1
H1S1 H 0.5671 1.0580 0.3069 0.072 Uiso 0.687(3) 1 calc PR A 1
H1S2 H 0.5377 1.0390 0.3858 0.072 Uiso 0.687(3) 1 calc PR A 1
Cl1A Cl 0.38672(7) 1.12268(8) 0.32198(5) 0.0572(3) Uani 0.687(3) 1 d PDU A 1
Cl2A Cl 0.55631(16) 0.91407(11) 0.31874(14) 0.0942(7) Uani 0.687(3) 1 d PDU A 1
C1SB C 0.5215(3) 1.0365(2) 0.33634(18) 0.0603(8) Uani 0.165(3) 1 d PDU B 2
H1S3 H 0.5637 1.0267 0.2922 0.072 Uiso 0.165(3) 1 calc PR B 2
H1S4 H 0.5522 1.0616 0.3712 0.072 Uiso 0.165(3) 1 calc PR B 2
Cl1B Cl 0.38672(7) 1.12268(8) 0.32198(5) 0.0572(3) Uani 0.165(3) 1 d PDU B 2
Cl2B Cl 0.5256(7) 0.9253(5) 0.3668(6) 0.0942(7) Uani 0.165(3) 1 d PDU B 2
C1SC C 0.5215(3) 1.0365(2) 0.33634(18) 0.0603(8) Uani 0.1475(19) 1 d PDU C 3
H1S5 H 0.5975 1.0127 0.3224 0.072 Uiso 0.1475(19) 1 calc PR C 3
H1S6 H 0.4864 1.1100 0.3394 0.072 Uiso 0.1475(19) 1 calc PR C 3
Cl1C Cl 0.5086(7) 0.9774(7) 0.4168(4) 0.094(2) Uani 0.1475(19) 1 d PDU C 3
Cl2C Cl 0.4544(6) 0.9983(7) 0.2769(4) 0.094(2) Uani 0.1475(19) 1 d PDU C 3
C2S C 0.3835(2) 0.1526(2) 0.12464(16) 0.0489(7) Uani 1 1 d . . .
H2S1 H 0.4606 0.1151 0.1350 0.059 Uiso 1 1 calc R . .
H2S2 H 0.3450 0.1836 0.1682 0.059 Uiso 1 1 calc R . .
Cl3S Cl 0.36377(9) 0.24742(9) 0.06051(5) 0.0803(3) Uani 1 1 d . . .
Cl4S Cl 0.33864(8) 0.06927(8) 0.09815(7) 0.0875(3) Uani 1 1 d . . .
C1P C 1.0834(15) 0.3051(6) -0.0070(8) 0.072(3) Uani 0.50 1 d PDU D -1
H1P1 H 1.1594 0.2879 -0.0098 0.108 Uiso 0.50 1 calc PR D -1
H1P2 H 1.0705 0.2597 -0.0352 0.108 Uiso 0.50 1 calc PR D -1
H1P3 H 1.0628 0.2989 0.0418 0.108 Uiso 0.50 1 calc PR D -1
C2P C 1.0177(5) 0.4115(4) -0.0345(3) 0.0519(13) Uani 0.50 1 d PDU D -1
H2P1 H 1.0480 0.4199 -0.0805 0.062 Uiso 0.50 1 calc PR D -1
H2P2 H 0.9440 0.4227 -0.0422 0.062 Uiso 0.50 1 calc PR D -1
C3P C 1.0127(7) 0.4900(5) 0.0127(4) 0.0398(16) Uani 0.50 1 d PDU D -1
H3P1 H 1.0864 0.4776 0.0219 0.048 Uiso 0.50 1 calc PR D -1
H3P2 H 0.9795 0.4837 0.0580 0.048 Uiso 0.50 1 calc PR D -1
C4P C 0.9500(5) 0.5959(4) -0.0173(4) 0.0568(15) Uani 0.50 1 d PDU D -1
H4P1 H 0.9848 0.6033 -0.0617 0.068 Uiso 0.50 1 calc PR D -1
H4P2 H 0.8770 0.6078 -0.0282 0.068 Uiso 0.50 1 calc PR D -1
C5P C 0.9423(14) 0.6739(7) 0.0323(7) 0.081(4) Uani 0.50 1 d PDU D -1
H5P1 H 0.9024 0.6710 0.0747 0.121 Uiso 0.50 1 calc PR D -1
H5P2 H 0.9054 0.7404 0.0093 0.121 Uiso 0.50 1 calc PR D -1
H5P3 H 1.0144 0.6609 0.0449 0.121 Uiso 0.50 1 calc PR D -1

loop_
_atom_site_aniso_label
_atom_site_aniso_U_11
_atom_site_aniso_U_22
_atom_site_aniso_U_33
_atom_site_aniso_U_23
_atom_site_aniso_U_13
_atom_site_aniso_U_12
Rh1 0.02217(9) 0.02058(8) 0.02198(9) -0.00172(6) -0.00061(6) -0.01052(6)
C1 0.0174(9) 0.0200(9) 0.0168(9) 0.0005(7) -0.0020(7) -0.0075(8)
C2 0.0213(10) 0.0214(10) 0.0311(11) -0.0028(8) 0.0007(8) -0.0110(8)
C3 0.0218(10) 0.0221(10) 0.0276(11) -0.0070(8) 0.0013(8) -0.0097(8)
C4 0.0219(10) 0.0272(10) 0.0189(10) -0.0052(8) 0.0022(8) -0.0126(9)
C5 0.0221(10) 0.0271(11) 0.0198(10) -0.0057(8) 0.0000(8) -0.0103(9)
C6 0.0186(10) 0.0371(12) 0.0249(11) -0.0048(9) 0.0000(8) -0.0098(9)
C7 0.0258(11) 0.0462(14) 0.0230(11) -0.0019(10) 0.0010(9) -0.0201(10)
C8 0.0284(11) 0.0409(13) 0.0208(10) 0.0045(9) -0.0029(8) -0.0201(10)
C9 0.0229(10) 0.0319(11) 0.0189(10) -0.0029(8) -0.0015(8) -0.0134(9)
C10 0.0240(11) 0.0351(12) 0.0201(10) 0.0034(9) -0.0027(8) -0.0128(9)
C11 0.0233(10) 0.0275(11) 0.0249(11) -0.0049(9) 0.0029(8) -0.0084(9)
C12 0.0287(13) 0.0692(19) 0.0378(14) 0.0079(13) 0.0028(11) -0.0246(13)
C13 0.0167(9) 0.0164(9) 0.0229(10) -0.0015(7) 0.0033(7) -0.0067(7)
C14 0.0199(9) 0.0186(9) 0.0219(10) 0.0020(8) -0.0026(8) -0.0087(8)
C15 0.0146(9) 0.0192(9) 0.0272(11) 0.0018(8) -0.0035(8) -0.0033(8)
C16 0.0187(10) 0.0188(9) 0.0250(10) -0.0013(8) 0.0008(8) -0.0057(8)
C17 0.0189(10) 0.0212(10) 0.0214(10) -0.0001(8) -0.0019(8) -0.0053(8)
C18 0.0163(9) 0.0172(9) 0.0224(10) 0.0015(7) -0.0009(7) -0.0062(8)
C19 0.0165(9) 0.0225(10) 0.0204(10) 0.0042(8) -0.0005(7) -0.0035(8)
C20 0.0205(10) 0.0248(10) 0.0217(10) 0.0004(8) -0.0009(8) -0.0091(8)
C21 0.0196(10) 0.0315(12) 0.0304(12) -0.0063(9) 0.0000(9) -0.0026(9)
C22 0.060(2) 0.0523(19) 0.124(3) -0.043(2) 0.004(2) -0.0336(17)
C23 0.0457(15) 0.0357(14) 0.0519(16) -0.0144(12) 0.0049(12) -0.0238(12)
C24 0.0424(14) 0.0241(12) 0.0513(15) -0.0118(11) 0.0069(12) -0.0141(11)
C25 0.0356(12) 0.0223(11) 0.0260(11) 0.0008(9) 0.0008(9) -0.0086(9)
C26 0.0340(13) 0.0265(12) 0.0475(15) -0.0050(11) -0.0026(11) -0.0034(10)
C27 0.0288(12) 0.0280(11) 0.0360(12) -0.0077(9) -0.0032(9) -0.0167(10)
C28 0.0332(12) 0.0532(15) 0.0214(11) 0.0054(10) -0.0028(9) -0.0265(12)
C29 0.0414(14) 0.0581(17) 0.0313(13) -0.0032(12) -0.0040(11) -0.0296(13)
C30 0.076(2) 0.071(2) 0.0376(15) -0.0056(14) -0.0062(14) -0.0503(19)
C31 0.073(2) 0.112(3) 0.0360(15) 0.0118(17) -0.0172(15) -0.075(2)
C32 0.0427(16) 0.102(3) 0.0414(16) 0.0061(17) -0.0106(13) -0.0450(18)
C33 0.0319(13) 0.0677(19) 0.0360(14) 0.0050(13) -0.0055(11) -0.0257(13)
C34 0.0209(10) 0.0395(13) 0.0303(12) 0.0098(10) -0.0079(9) -0.0129(10)
C35 0.0361(13) 0.0407(14) 0.0382(14) 0.0072(11) -0.0116(11) -0.0185(11)
C36 0.0448(16) 0.0459(16) 0.067(2) 0.0105(14) -0.0195(14) -0.0250(14)
C37 0.0426(16) 0.0523(18) 0.079(2) 0.0299(17) -0.0209(15) -0.0302(14)
C38 0.0411(16) 0.073(2) 0.0503(17) 0.0354(16) -0.0106(13) -0.0281(15)
C39 0.0331(13) 0.0545(16) 0.0332(13) 0.0140(12) -0.0049(10) -0.0158(12)
C40 0.0293(11) 0.0251(11) 0.0324(12) 0.0027(9) -0.0060(9) -0.0116(9)
C41 0.0284(12) 0.0315(12) 0.0426(14) -0.0013(10) -0.0038(10) -0.0093(10)
C42 0.0274(13) 0.0335(13) 0.0657(19) 0.0043(12) -0.0068(12) -0.0074(11)
C43 0.0372(15) 0.0439(16) 0.074(2) 0.0224(15) -0.0290(14) -0.0212(13)
C44 0.0547(17) 0.0427(15) 0.0505(16) 0.0119(13) -0.0275(14) -0.0286(14)
C45 0.0443(14) 0.0327(13) 0.0351(13) 0.0016(10) -0.0095(11) -0.0192(11)
C46 0.0187(10) 0.0244(11) 0.0353(12) -0.0036(9) -0.0029(9) -0.0042(8)
C47 0.0348(13) 0.0357(13) 0.0400(14) 0.0028(11) -0.0084(10) -0.0141(11)
C48 0.0493(17) 0.0392(15) 0.066(2) 0.0106(13) -0.0172(14) -0.0246(13)
C49 0.0529(17) 0.0373(15) 0.071(2) -0.0070(14) -0.0196(15) -0.0219(13)
C50 0.0503(16) 0.0464(16) 0.0472(16) -0.0168(13) -0.0067(13) -0.0209(13)
C51 0.0337(13) 0.0372(13) 0.0370(13) -0.0115(10) 0.0026(10) -0.0153(11)
C52 0.0218(10) 0.0241(10) 0.0194(10) 0.0001(8) -0.0001(8) 0.0002(8)
C53 0.0273(12) 0.0238(12) 0.0638(18) 0.0058(11) 0.0135(12) -0.0024(10)
C54 0.0465(16) 0.0282(13) 0.081(2) 0.0050(14) 0.0158(15) -0.0127(12)
C55 0.0529(17) 0.0220(12) 0.0489(16) 0.0024(11) 0.0034(13) 0.0000(12)
C56 0.0338(14) 0.0315(13) 0.0416(15) -0.0100(11) -0.0107(11) 0.0115(11)
C57 0.0228(11) 0.0354(13) 0.0352(13) -0.0111(10) -0.0063(9) 0.0002(10)
C58 0.0149(9) 0.0228(10) 0.0251(11) 0.0007(8) -0.0035(8) 0.0019(8)
C59 0.0227(11) 0.0340(12) 0.0262(11) 0.0034(9) -0.0035(9) -0.0031(9)
C60 0.0326(13) 0.0429(14) 0.0263(12) -0.0011(10) -0.0045(10) 0.0018(11)
C61 0.0367(14) 0.0378(14) 0.0383(14) -0.0143(11) -0.0148(11) 0.0061(11)
C62 0.0295(12) 0.0272(12) 0.0528(16) -0.0083(11) -0.0112(11) -0.0020(10)
C63 0.0220(11) 0.0237(11) 0.0364(12) -0.0002(9) -0.0038(9) -0.0018(9)
C64 0.0200(10) 0.0223(10) 0.0315(11) 0.0007(8) -0.0059(8) -0.0064(8)
C65 0.0534(16) 0.0390(14) 0.0320(13) 0.0028(11) -0.0129(11) -0.0229(13)
C66 0.072(2) 0.0475(17) 0.0491(17) -0.0042(13) -0.0264(15) -0.0311(16)
C67 0.0572(18) 0.0392(15) 0.074(2) 0.0021(14) -0.0228(16) -0.0305(14)
C68 0.0536(17) 0.0410(15) 0.0607(18) -0.0012(13) 0.0011(14) -0.0303(14)
C69 0.0408(14) 0.0361(13) 0.0410(14) -0.0040(11) 0.0002(11) -0.0225(11)
C70 0.0322(12) 0.0249(11) 0.0202(10) 0.0004(8) -0.0057(8) -0.0118(9)
C71 0.0440(14) 0.0367(13) 0.0309(12) 0.0037(10) -0.0041(10) -0.0223(11)
C72 0.083(2) 0.0366(14) 0.0358(14) 0.0100(11) -0.0107(14) -0.0341(15)
C73 0.0646(19) 0.0280(13) 0.0384(15) 0.0066(11) -0.0233(13) -0.0101(13)
C74 0.0402(14) 0.0340(14) 0.0437(15) 0.0014(11) -0.0166(12) -0.0035(11)
C75 0.0310(12) 0.0302(12) 0.0353(13) 0.0029(10) -0.0087(10) -0.0095(10)
N1 0.0174(8) 0.0185(8) 0.0205(8) -0.0012(6) 0.0007(6) -0.0066(7)
N2 0.0184(8) 0.0225(8) 0.0206(8) -0.0032(7) 0.0015(6) -0.0089(7)
O1 0.0324(9) 0.0302(9) 0.0511(10) -0.0121(8) 0.0008(8) -0.0177(7)
O2 0.0254(8) 0.0209(7) 0.0316(8) -0.0003(6) -0.0015(6) -0.0084(6)
O3 0.0262(10) 0.0448(11) 0.0746(14) -0.0247(10) -0.0051(9) -0.0115(8)
C1SA 0.0593(18) 0.0622(19) 0.069(2) 0.0029(16) -0.0037(16) -0.0364(16)
Cl1A 0.0502(5) 0.0723(6) 0.0593(6) 0.0018(4) -0.0028(4) -0.0371(5)
Cl2A 0.0990(12) 0.0607(8) 0.141(2) 0.0001(10) -0.0314(13) -0.0501(8)
C1SB 0.0593(18) 0.0622(19) 0.069(2) 0.0029(16) -0.0037(16) -0.0364(16)
Cl1B 0.0502(5) 0.0723(6) 0.0593(6) 0.0018(4) -0.0028(4) -0.0371(5)
Cl2B 0.0990(12) 0.0607(8) 0.141(2) 0.0001(10) -0.0314(13) -0.0501(8)
C1SC 0.0593(18) 0.0622(19) 0.069(2) 0.0029(16) -0.0037(16) -0.0364(16)
Cl1C 0.091(4) 0.127(5) 0.091(3) 0.029(3) -0.017(3) -0.074(4)
Cl2C 0.091(4) 0.127(5) 0.091(3) 0.029(3) -0.017(3) -0.074(4)
C2S 0.0473(16) 0.0543(17) 0.0543(17) -0.0095(14) -0.0053(13) -0.0303(14)
Cl3S 0.0807(6) 0.1054(8) 0.0632(5) 0.0209(5) -0.0159(5) -0.0513(6)
Cl4S 0.0675(6) 0.0881(7) 0.1311(9) -0.0459(7) 0.0048(6) -0.0526(6)
C1P 0.067(7) 0.049(4) 0.098(9) -0.020(5) 0.007(6) -0.023(5)
C2P 0.054(4) 0.067(3) 0.043(3) -0.004(3) -0.002(3) -0.035(3)
C3P 0.029(4) 0.044(3) 0.042(6) 0.000(3) -0.001(3) -0.012(3)
C4P 0.044(3) 0.052(3) 0.069(4) 0.016(3) -0.001(3) -0.019(3)
C5P 0.074(10) 0.039(4) 0.124(11) -0.010(5) 0.029(7) -0.024(5)

loop_
_atom_type_symbol
_atom_type_description
_atom_type_scat_dispersion_real
_atom_type_scat_dispersion_imag
_atom_type_scat_source
C C 0.0033 0.0016 'International Tables Vol C Tables 4.2.6.8 and 6.1.1.4'
H H 0.0000 0.0000 'International Tables Vol C Tables 4.2.6.8 and 6.1.1.4'
N N 0.0061 0.0033 'International Tables Vol C Tables 4.2.6.8 and 6.1.1.4'
O O 0.0106 0.0060 'International Tables Vol C Tables 4.2.6.8 and 6.1.1.4'
Rh Rh -1.1178 0.9187 'International Tables Vol C Tables 4.2.6.8 and 6.1.1.4'
Cl Cl 0.1484 0.1585 'International Tables Vol C Tables 4.2.6.8 and 6.1.1.4'

loop_
_geom_angle_atom_site_label_1
_geom_angle_atom_site_label_2
_geom_angle_atom_site_label_3
_geom_angle
C27 Rh1 C1 91.09(9)
C27 Rh1 O2 177.06(8)
C1 Rh1 O2 91.79(7)
C27 Rh1 O1 87.56(8)
C1 Rh1 O1 177.85(7)
O2 Rh1 O1 89.57(6)
N1 C1 N2 102.98(16)
N1 C1 Rh1 128.30(14)
N2 C1 Rh1 128.66(14)
C3 C2 N1 107.21(18)
C3 C2 H2 126.4
N1 C2 H2 126.4
C2 C3 N2 106.64(18)
C2 C3 H3 126.7
N2 C3 H3 126.7
C9 C4 C5 122.04(18)
C9 C4 N2 118.32(18)
C5 C4 N2 119.64(18)
C6 C5 C4 117.51(19)
C6 C5 C11 121.43(19)
C4 C5 C11 121.01(18)
C5 C6 C7 121.9(2)
C5 C6 H6 119.0
C7 C6 H6 119.0
C8 C7 C6 118.67(19)
C8 C7 C12 120.9(2)
C6 C7 C12 120.4(2)
C7 C8 C9 122.0(2)
C7 C8 H8 119.0
C9 C8 H8 119.0
C8 C9 C4 117.63(19)
C8 C9 C10 121.58(19)
C4 C9 C10 120.68(18)
C9 C10 C34 113.20(17)
C9 C10 C28 111.89(19)
C34 C10 C28 112.51(18)
C9 C10 H10 106.2
C34 C10 H10 106.2
C28 C10 H10 106.2
C46 C11 C40 111.12(18)
C46 C11 C5 111.12(18)
C40 C11 C5 113.99(18)
C46 C11 H11 106.7
C40 C11 H11 106.7
C5 C11 H11 106.7
C7 C12 H12A 109.5
C7 C12 H12B 109.5
H12A C12 H12B 109.5
C7 C12 H12C 109.5
H12A C12 H12C 109.5
H12B C12 H12C 109.5
C14 C13 C18 122.21(18)
C14 C13 N1 118.27(17)
C18 C13 N1 119.52(17)
C15 C14 C13 117.65(18)
C15 C14 C20 119.83(17)
C13 C14 C20 122.50(18)
C16 C15 C14 122.21(18)
C16 C15 H15 118.9
C14 C15 H15 118.9
C15 C16 C17 118.35(18)
C15 C16 C21 120.58(18)
C17 C16 C21 121.07(19)
C18 C17 C16 122.00(19)
C18 C17 H17 119.0
C16 C17 H17 119.0
C17 C18 C13 117.56(18)
C17 C18 C19 122.33(18)
C13 C18 C19 120.10(17)
C58 C19 C52 111.32(16)
C58 C19 C18 114.51(16)
C52 C19 C18 112.56(17)
C58 C19 H19 105.9
C52 C19 H19 105.9
C18 C19 H19 105.9
C14 C20 C64 112.55(17)
C14 C20 C70 111.53(17)
C64 C20 C70 111.54(17)
C14 C20 H20 106.9
C64 C20 H20 106.9
C70 C20 H20 106.9
C16 C21 H21A 109.5
C16 C21 H21B 109.5
H21A C21 H21B 109.5
C16 C21 H21C 109.5
H21A C21 H21C 109.5
H21B C21 H21C 109.5
C23 C22 H22A 109.5
C23 C22 H22B 109.5
H22A C22 H22B 109.5
C23 C22 H22C 109.5
H22A C22 H22C 109.5
H22B C22 H22C 109.5
O1 C23 C24 125.8(2)
O1 C23 C22 114.9(2)
C24 C23 C22 119.2(2)
C23 C24 C25 126.7(2)
C23 C24 H24 116.7
C25 C24 H24 116.7
O2 C25 C24 126.1(2)
O2 C25 C26 115.5(2)
C24 C25 C26 118.4(2)
C25 C26 H26A 109.5
C25 C26 H26B 109.5
H26A C26 H26B 109.5
C25 C26 H26C 109.5
H26A C26 H26C 109.5
H26B C26 H26C 109.5
O3 C27 Rh1 175.04(19)
C29 C28 C33 118.4(2)
C29 C28 C10 123.3(2)
C33 C28 C10 118.3(2)
C28 C29 C30 120.1(3)
C28 C29 H29 120.0
C30 C29 H29 120.0
C31 C30 C29 120.6(3)
C31 C30 H30 119.7
C29 C30 H30 119.7
C30 C31 C32 119.6(3)
C30 C31 H31 120.2
C32 C31 H31 120.2
C33 C32 C31 120.3(3)
C33 C32 H32 119.9
C31 C32 H32 119.9
C32 C33 C28 121.1(3)
C32 C33 H33 119.5
C28 C33 H33 119.5
C35 C34 C39 118.6(2)
C35 C34 C10 119.4(2)
C39 C34 C10 122.0(2)
C34 C35 C36 120.9(3)
C34 C35 H35 119.5
C36 C35 H35 119.5
C37 C36 C35 120.2(3)
C37 C36 H36 119.9
C35 C36 H36 119.9
C36 C37 C38 119.8(3)
C36 C37 H37 120.1
C38 C37 H37 120.1
C37 C38 C39 120.7(3)
C37 C38 H38 119.7
C39 C38 H38 119.7
C38 C39 C34 119.8(3)
C38 C39 H39 120.1
C34 C39 H39 120.1
C45 C40 C41 118.0(2)
C45 C40 C11 120.1(2)
C41 C40 C11 122.0(2)
C42 C41 C40 120.9(2)
C42 C41 H41 119.5
C40 C41 H41 119.5
C43 C42 C41 120.1(3)
C43 C42 H42 119.9
C41 C42 H42 119.9
C44 C43 C42 119.7(2)
C44 C43 H43 120.2
C42 C43 H43 120.2
C43 C44 C45 120.5(3)
C43 C44 H44 119.8
C45 C44 H44 119.8
C44 C45 C40 120.8(3)
C44 C45 H45 119.6
C40 C45 H45 119.6
C47 C46 C51 118.3(2)
C47 C46 C11 119.3(2)
C51 C46 C11 122.5(2)
C48 C47 C46 120.8(3)
C48 C47 H47 119.6
C46 C47 H47 119.6
C49 C48 C47 120.5(3)
C49 C48 H48 119.8
C47 C48 H48 119.8
C50 C49 C48 119.5(3)
C50 C49 H49 120.3
C48 C49 H49 120.3
C49 C50 C51 120.6(3)
C49 C50 H50 119.7
C51 C50 H50 119.7
C50 C51 C46 120.5(3)
C50 C51 H51 119.8
C46 C51 H51 119.8
C53 C52 C57 118.0(2)
C53 C52 C19 123.63(19)
C57 C52 C19 118.4(2)
C52 C53 C54 120.8(2)
C52 C53 H53 119.6
C54 C53 H53 119.6
C55 C54 C53 120.6(3)
C55 C54 H54 119.7
C53 C54 H54 119.7
C54 C55 C56 119.2(2)
C54 C55 H55 120.4
C56 C55 H55 120.4
C55 C56 C57 120.5(2)
C55 C56 H56 119.7
C57 C56 H56 119.7
C56 C57 C52 120.9(2)
C56 C57 H57 119.5
C52 C57 H57 119.5
C63 C58 C59 118.6(2)
C63 C58 C19 119.18(19)
C59 C58 C19 122.2(2)
C60 C59 C58 120.7(2)
C60 C59 H59 119.6
C58 C59 H59 119.6
C61 C60 C59 120.1(2)
C61 C60 H60 120.0
C59 C60 H60 120.0
C60 C61 C62 120.0(2)
C60 C61 H61 120.0
C62 C61 H61 120.0
C61 C62 C63 119.8(3)
C61 C62 H62 120.1
C63 C62 H62 120.1
C58 C63 C62 120.7(2)
C58 C63 H63 119.6
C62 C63 H63 119.6
C69 C64 C65 118.0(2)
C69 C64 C20 123.8(2)
C65 C64 C20 118.2(2)
C66 C65 C64 120.6(3)
C66 C65 H65 119.7
C64 C65 H65 119.7
C67 C66 C65 121.2(3)
C67 C66 H66 119.4
C65 C66 H66 119.4
C66 C67 C68 119.0(3)
C66 C67 H67 120.5
C68 C67 H67 120.5
C67 C68 C69 120.2(3)
C67 C68 H68 119.9
C69 C68 H68 119.9
C64 C69 C68 121.1(2)
C64 C69 H69 119.5
C68 C69 H69 119.5
C71 C70 C75 118.6(2)
C71 C70 C20 119.0(2)
C75 C70 C20 122.4(2)
C70 C71 C72 120.3(3)
C70 C71 H71 119.8
C72 C71 H71 119.8
C73 C72 C71 120.5(3)
C73 C72 H72 119.8
C71 C72 H72 119.8
C74 C73 C72 119.6(2)
C74 C73 H73 120.2
C72 C73 H73 120.2
C73 C74 C75 120.3(3)
C73 C74 H74 119.9
C75 C74 H74 119.9
C70 C75 C74 120.8(2)
C70 C75 H75 119.6
C74 C75 H75 119.6
C1 N1 C2 111.56(16)
C1 N1 C13 125.81(16)
C2 N1 C13 122.35(16)
C1 N2 C3 111.61(16)
C1 N2 C4 123.15(16)
C3 N2 C4 124.91(17)
C23 O1 Rh1 125.97(16)
C25 O2 Rh1 125.64(15)
Cl2A C1SA Cl1A 115.28(19)
Cl2A C1SA H1S1 108.5
Cl1A C1SA H1S1 108.5
Cl2A C1SA H1S2 108.5
Cl1A C1SA H1S2 108.5
H1S1 C1SA H1S2 107.5
Cl4S C2S Cl3S 112.47(17)
Cl4S C2S H2S1 109.1
Cl3S C2S H2S1 109.1
Cl4S C2S H2S2 109.1
Cl3S C2S H2S2 109.1
H2S1 C2S H2S2 107.8
C3P C2P C1P 114.6(6)
C3P C2P H2P1 108.6
C1P C2P H2P1 108.6
C3P C2P H2P2 108.6
C1P C2P H2P2 108.6
H2P1 C2P H2P2 107.6
C2P C3P C4P 113.6(5)
C2P C3P H3P1 108.8
C4P C3P H3P1 108.8
C2P C3P H3P2 108.8
C4P C3P H3P2 108.8
H3P1 C3P H3P2 107.7
C5P C4P C3P 112.8(7)
C5P C4P H4P1 109.0
C3P C4P H4P1 109.0
C5P C4P H4P2 109.0
C3P C4P H4P2 109.0
H4P1 C4P H4P2 107.8

loop_
_geom_bond_atom_site_label_1
_geom_bond_atom_site_label_2
_geom_bond_distance
Rh1 C27 1.797(2)
Rh1 C1 1.9875(19)
Rh1 O2 2.0455(15)
Rh1 O1 2.0642(15)
C1 N1 1.367(2)
C1 N2 1.372(2)
C2 C3 1.336(3)
C2 N1 1.385(3)
C2 H2 0.9500
C3 N2 1.388(3)
C3 H3 0.9500
C4 C9 1.399(3)
C4 C5 1.400(3)
C4 N2 1.440(2)
C5 C6 1.390(3)
C5 C11 1.526(3)
C6 C7 1.390(3)
C6 H6 0.9500
C7 C8 1.380(3)
C7 C12 1.503(3)
C8 C9 1.392(3)
C8 H8 0.9500
C9 C10 1.524(3)
C10 C34 1.526(3)
C10 C28 1.530(3)
C10 H10 1.0000
C11 C46 1.523(3)
C11 C40 1.525(3)
C11 H11 1.0000
C12 H12A 0.9800
C12 H12B 0.9800
C12 H12C 0.9800
C13 C14 1.393(3)
C13 C18 1.396(3)
C13 N1 1.447(2)
C14 C15 1.390(3)
C14 C20 1.528(3)
C15 C16 1.380(3)
C15 H15 0.9500
C16 C17 1.391(3)
C16 C21 1.505(3)
C17 C18 1.388(3)
C17 H17 0.9500
C18 C19 1.523(3)
C19 C58 1.522(3)
C19 C52 1.523(3)
C19 H19 1.0000
C20 C64 1.530(3)
C20 C70 1.531(3)
C20 H20 1.0000
C21 H21A 0.9800
C21 H21B 0.9800
C21 H21C 0.9800
C22 C23 1.519(4)
C22 H22A 0.9800
C22 H22B 0.9800
C22 H22C 0.9800
C23 O1 1.266(3)
C23 C24 1.385(4)
C24 C25 1.390(3)
C24 H24 0.9500
C25 O2 1.278(3)
C25 C26 1.502(3)
C26 H26A 0.9800
C26 H26B 0.9800
C26 H26C 0.9800
C27 O3 1.149(3)
C28 C29 1.383(4)
C28 C33 1.394(4)
C29 C30 1.393(4)
C29 H29 0.9500
C30 C31 1.372(5)
C30 H30 0.9500
C31 C32 1.374(5)
C31 H31 0.9500
C32 C33 1.372(4)
C32 H32 0.9500
C33 H33 0.9500
C34 C35 1.382(4)
C34 C39 1.395(3)
C35 C36 1.387(4)
C35 H35 0.9500
C36 C37 1.369(4)
C36 H36 0.9500
C37 C38 1.371(5)
C37 H37 0.9500
C38 C39 1.392(4)
C38 H38 0.9500
C39 H39 0.9500
C40 C45 1.387(3)
C40 C41 1.391(3)
C41 C42 1.386(3)
C41 H41 0.9500
C42 C43 1.376(4)
C42 H42 0.9500
C43 C44 1.370(4)
C43 H43 0.9500
C44 C45 1.386(4)
C44 H44 0.9500
C45 H45 0.9500
C46 C47 1.387(3)
C46 C51 1.390(3)
C47 C48 1.383(4)
C47 H47 0.9500
C48 C49 1.374(4)
C48 H48 0.9500
C49 C50 1.372(4)
C49 H49 0.9500
C50 C51 1.386(4)
C50 H50 0.9500
C51 H51 0.9500
C52 C53 1.376(3)
C52 C57 1.394(3)
C53 C54 1.391(4)
C53 H53 0.9500
C54 C55 1.370(4)
C54 H54 0.9500
C55 C56 1.374(4)
C55 H55 0.9500
C56 C57 1.377(4)
C56 H56 0.9500
C57 H57 0.9500
C58 C63 1.385(3)
C58 C59 1.394(3)
C59 C60 1.381(3)
C59 H59 0.9500
C60 C61 1.378(4)
C60 H60 0.9500
C61 C62 1.384(4)
C61 H61 0.9500
C62 C63 1.389(3)
C62 H62 0.9500
C63 H63 0.9500
C64 C69 1.382(3)
C64 C65 1.391(3)
C65 C66 1.378(4)
C65 H65 0.9500
C66 C67 1.372(5)
C66 H66 0.9500
C67 C68 1.374(4)
C67 H67 0.9500
C68 C69 1.392(4)
C68 H68 0.9500
C69 H69 0.9500
C70 C71 1.383(3)
C70 C75 1.387(3)
C71 C72 1.393(4)
C71 H71 0.9500
C72 C73 1.374(4)
C72 H72 0.9500
C73 C74 1.371(4)
C73 H73 0.9500
C74 C75 1.388(3)
C74 H74 0.9500
C75 H75 0.9500
C1SA Cl2A 1.731(4)
C1SA Cl1A 1.762(3)
C1SA H1S1 0.9900
C1SA H1S2 0.9900
C2S Cl4S 1.757(3)
C2S Cl3S 1.762(3)
C2S H2S1 0.9900
C2S H2S2 0.9900
C1P C2P 1.515(8)
C1P H1P1 0.9800
C1P H1P2 0.9800
C1P H1P3 0.9800
C2P C3P 1.505(7)
C2P H2P1 0.9900
C2P H2P2 0.9900
C3P C4P 1.520(7)
C3P H3P1 0.9900
C3P H3P2 0.9900
C4P C5P 1.517(9)
C4P H4P1 0.9900
C4P H4P2 0.9900
C5P H5P1 0.9800
C5P H5P2 0.9800
C5P H5P3 0.9800

loop_
_geom_torsion_atom_site_label_1
_geom_torsion_atom_site_label_2
_geom_torsion_atom_site_label_3
_geom_torsion_atom_site_label_4
_geom_torsion
C27 Rh1 C1 N1 -135.81(18)
O2 Rh1 C1 N1 44.76(17)
C27 Rh1 C1 N2 40.69(19)
O2 Rh1 C1 N2 -138.74(17)
N1 C2 C3 N2 -1.1(2)
C9 C4 C5 C6 -4.5(3)
N2 C4 C5 C6 175.73(18)
C9 C4 C5 C11 173.03(19)
N2 C4 C5 C11 -6.7(3)
C4 C5 C6 C7 0.9(3)
C11 C5 C6 C7 -176.6(2)
C5 C6 C7 C8 2.5(3)
C5 C6 C7 C12 -178.1(2)
C6 C7 C8 C9 -2.4(3)
C12 C7 C8 C9 178.2(2)
C7 C8 C9 C4 -1.1(3)
C7 C8 C9 C10 175.1(2)
C5 C4 C9 C8 4.6(3)
N2 C4 C9 C8 -175.64(18)
C5 C4 C9 C10 -171.55(19)
N2 C4 C9 C10 8.2(3)
C8 C9 C10 C34 33.4(3)
C4 C9 C10 C34 -150.6(2)
C8 C9 C10 C28 -95.0(2)
C4 C9 C10 C28 81.0(2)
C6 C5 C11 C46 97.7(2)
C4 C5 C11 C46 -79.8(2)
C6 C5 C11 C40 -28.8(3)
C4 C5 C11 C40 153.73(19)
C18 C13 C14 C15 -1.8(3)
N1 C13 C14 C15 179.28(17)
C18 C13 C14 C20 176.23(18)
N1 C13 C14 C20 -2.7(3)
C13 C14 C15 C16 0.7(3)
C20 C14 C15 C16 -177.44(18)
C14 C15 C16 C17 0.7(3)
C14 C15 C16 C21 -179.95(19)
C15 C16 C17 C18 -0.9(3)
C21 C16 C17 C18 179.69(19)
C16 C17 C18 C13 -0.2(3)
C16 C17 C18 C19 178.89(18)
C14 C13 C18 C17 1.6(3)
N1 C13 C18 C17 -179.54(17)
C14 C13 C18 C19 -177.50(18)
N1 C13 C18 C19 1.4(3)
C17 C18 C19 C58 19.2(3)
C13 C18 C19 C58 -161.74(18)
C17 C18 C19 C52 -109.2(2)
C13 C18 C19 C52 69.8(2)
C15 C14 C20 C64 81.9(2)
C13 C14 C20 C64 -96.1(2)
C15 C14 C20 C70 -44.3(2)
C13 C14 C20 C70 137.66(19)
O1 C23 C24 C25 -3.4(5)
C22 C23 C24 C25 174.0(3)
C23 C24 C25 O2 6.0(4)
C23 C24 C25 C26 -173.2(3)
C9 C10 C28 C29 -1.7(3)
C34 C10 C28 C29 -130.4(2)
C9 C10 C28 C33 -179.3(2)
C34 C10 C28 C33 52.0(3)
C33 C28 C29 C30 1.4(4)
C10 C28 C29 C30 -176.2(2)
C28 C29 C30 C31 -0.9(4)
C29 C30 C31 C32 -0.3(4)
C30 C31 C32 C33 0.9(4)
C31 C32 C33 C28 -0.4(4)
C29 C28 C33 C32 -0.8(4)
C10 C28 C33 C32 177.0(2)
C9 C10 C34 C35 95.1(2)
C28 C10 C34 C35 -136.8(2)
C9 C10 C34 C39 -84.6(3)
C28 C10 C34 C39 43.5(3)
C39 C34 C35 C36 0.9(4)
C10 C34 C35 C36 -178.9(2)
C34 C35 C36 C37 0.2(4)
C35 C36 C37 C38 -0.7(4)
C36 C37 C38 C39 0.2(4)
C37 C38 C39 C34 0.9(4)
C35 C34 C39 C38 -1.4(4)
C10 C34 C39 C38 178.3(2)
C46 C11 C40 C45 135.8(2)
C5 C11 C40 C45 -97.7(2)
C46 C11 C40 C41 -44.0(3)
C5 C11 C40 C41 82.5(3)
C45 C40 C41 C42 2.6(4)
C11 C40 C41 C42 -177.6(2)
C40 C41 C42 C43 -1.4(4)
C41 C42 C43 C44 -0.2(4)
C42 C43 C44 C45 0.5(4)
C43 C44 C45 C40 0.7(4)
C41 C40 C45 C44 -2.2(4)
C11 C40 C45 C44 178.0(2)
C40 C11 C46 C47 -78.9(2)
C5 C11 C46 C47 153.0(2)
C40 C11 C46 C51 101.3(2)
C5 C11 C46 C51 -26.7(3)
C51 C46 C47 C48 1.1(4)
C11 C46 C47 C48 -178.7(2)
C46 C47 C48 C49 -0.6(4)
C47 C48 C49 C50 0.1(4)
C48 C49 C50 C51 0.0(4)
C49 C50 C51 C46 0.5(4)
C47 C46 C51 C50 -1.0(4)
C11 C46 C51 C50 178.8(2)
C58 C19 C52 C53 -110.4(2)
C18 C19 C52 C53 19.7(3)
C58 C19 C52 C57 69.4(2)
C18 C19 C52 C57 -160.44(19)
C57 C52 C53 C54 0.9(4)
C19 C52 C53 C54 -179.3(3)
C52 C53 C54 C55 -1.2(5)
C53 C54 C55 C56 0.5(5)
C54 C55 C56 C57 0.4(4)
C55 C56 C57 C52 -0.7(4)
C53 C52 C57 C56 0.0(4)
C19 C52 C57 C56 -179.8(2)
C52 C19 C58 C63 -124.7(2)
C18 C19 C58 C63 106.2(2)
C52 C19 C58 C59 54.2(3)
C18 C19 C58 C59 -74.9(2)
C63 C58 C59 C60 -2.2(3)
C19 C58 C59 C60 178.9(2)
C58 C59 C60 C61 1.4(3)
C59 C60 C61 C62 0.6(4)
C60 C61 C62 C63 -1.8(4)
C59 C58 C63 C62 0.9(3)
C19 C58 C63 C62 179.90(19)
C61 C62 C63 C58 1.0(3)
C14 C20 C64 C69 -18.3(3)
C70 C20 C64 C69 107.9(2)
C14 C20 C64 C65 163.2(2)
C70 C20 C64 C65 -70.5(3)
C69 C64 C65 C66 -1.0(4)
C20 C64 C65 C66 177.6(2)
C64 C65 C66 C67 0.4(5)
C65 C66 C67 C68 0.4(5)
C66 C67 C68 C69 -0.8(5)
C65 C64 C69 C68 0.6(4)
C20 C64 C69 C68 -177.8(2)
C67 C68 C69 C64 0.2(4)
C14 C20 C70 C71 -83.5(2)
C64 C20 C70 C71 149.7(2)
C14 C20 C70 C75 95.2(2)
C64 C20 C70 C75 -31.6(3)
C75 C70 C71 C72 -0.6(3)
C20 C70 C71 C72 178.2(2)
C70 C71 C72 C73 0.1(4)
C71 C72 C73 C74 0.6(4)
C72 C73 C74 C75 -0.7(4)
C71 C70 C75 C74 0.5(3)
C20 C70 C75 C74 -178.2(2)
C73 C74 C75 C70 0.2(4)
N2 C1 N1 C2 -0.1(2)
Rh1 C1 N1 C2 177.12(14)
N2 C1 N1 C13 173.88(17)
Rh1 C1 N1 C13 -8.9(3)
C3 C2 N1 C1 0.7(2)
C3 C2 N1 C13 -173.45(18)
C14 C13 N1 C1 -108.5(2)
C18 C13 N1 C1 72.6(3)
C14 C13 N1 C2 64.9(2)
C18 C13 N1 C2 -114.1(2)
N1 C1 N2 C3 -0.6(2)
Rh1 C1 N2 C3 -177.79(14)
N1 C1 N2 C4 -174.31(17)
Rh1 C1 N2 C4 8.5(3)
C2 C3 N2 C1 1.1(2)
C2 C3 N2 C4 174.65(19)
C9 C4 N2 C1 70.0(3)
C5 C4 N2 C1 -110.2(2)
C9 C4 N2 C3 -102.8(2)
C5 C4 N2 C3 76.9(3)
C24 C23 O1 Rh1 0.8(4)
C22 C23 O1 Rh1 -176.8(2)
C27 Rh1 O1 C23 -179.6(2)
O2 Rh1 O1 C23 -0.2(2)
C24 C25 O2 Rh1 -5.5(3)
C26 C25 O2 Rh1 173.81(15)
C1 Rh1 O2 C25 -175.87(17)
O1 Rh1 O2 C25 2.47(17)
C1P C2P C3P C4P 177.7(11)
C2P C3P C4P C5P 177.8(10)

loop_
_platon_squeeze_void_nr
_platon_squeeze_void_average_x
_platon_squeeze_void_average_y
_platon_squeeze_void_average_z
_platon_squeeze_void_volume
_platon_squeeze_void_count_electrons
_platon_squeeze_void_content
1 0.000 0.500 0.500 359 52 ' '
